data_7206278
loop_
_publ_author_name
'Serpell, Christopher J.'
'Thomas, Owen'
'Odell, Barbara'
'Claridge, Timothy D. W.'
'Chall, Ricky'
'Thompson, Amber L.'
'Beer, Paul D.'

_publ_section_title
;
 Dimeric self-association of an isophthalamide macrocycle in solution
 and the solid state
;
_journal_issue 14
_journal_name_full CrystEngComm
_journal_page_first 4586
_journal_paper_doi 10.1039/c1ce05271c
_journal_volume 13
_journal_year 2011
_chemical_formula_moiety 'C36 H46 N2 O9, C H4 O'
_chemical_formula_sum 'C37 H50 N2 O10'
_chemical_formula_weight 682.81
_space_group_IT_number 2
_symmetry_cell_setting triclinic
_symmetry_space_group_name_Hall '-P 1'
_symmetry_space_group_name_H-M 'P -1'
_atom_sites_solution_hydrogens geom
_atom_sites_solution_primary direct
_audit_creation_date 11-01-20
_audit_creation_method CRYSTALS_ver_14.07
_cell_angle_alpha 82.63(4)
_cell_angle_beta 82.94(5)
_cell_angle_gamma 74.70(5)
_cell_formula_units_Z 2
_cell_length_a 8.864(13)
_cell_length_b 9.554(14)
_cell_length_c 21.89(4)
_cell_measurement_reflns_used 3870
_cell_measurement_temperature 150
_cell_measurement_theta_max 32
_cell_measurement_theta_min 2
_cell_volume 1766(5)
_computing_cell_refinement 'CrystalClear (Rigaku, 1997--2009)'
_computing_data_collection 'CrystalClear (Rigaku, 1997--2009)'
_computing_data_reduction 'CrystalClear (Rigaku, 1997--2009)'
_computing_molecular_graphics 'CAMERON (Watkin et al., 1996)'
_computing_publication_material 'CRYSTALS (Betteridge et al., 2003)'
_computing_structure_refinement 'CRYSTALS (Betteridge et al., 2003)'
_computing_structure_solution 'SIR92 (Altomare et al., 1994)'
_diffrn_ambient_temperature 150
_diffrn_measured_fraction_theta_full 0.878
_diffrn_measured_fraction_theta_max 0.759
_diffrn_measurement_device Serial
_diffrn_measurement_device_type Unknown
_diffrn_measurement_method \w-scans
_diffrn_radiation_monochromator 'Si(1 1 1) double-crystal monochromator'
_diffrn_radiation_type Synchrotron
_diffrn_radiation_wavelength 0.68890
_diffrn_reflns_av_R_equivalents 0.070
_diffrn_reflns_limit_h_max 12
_diffrn_reflns_limit_h_min -11
_diffrn_reflns_limit_k_max 14
_diffrn_reflns_limit_k_min -14
_diffrn_reflns_limit_l_max 32
_diffrn_reflns_limit_l_min 0
_diffrn_reflns_number 10117
_diffrn_reflns_theta_full 25.066
_diffrn_reflns_theta_max 32.982
_diffrn_reflns_theta_min 1.884
_diffrn_standards_decay_% 0
_diffrn_standards_interval_count 0
_diffrn_standards_interval_time 0
_diffrn_standards_number 0
_exptl_absorpt_coefficient_mu 0.093
_exptl_absorpt_correction_T_max 1.00
_exptl_absorpt_correction_T_min 0.71
_exptl_absorpt_correction_type multi-scan
_exptl_absorpt_process_details 'CrystalClear (Rigaku, 1997--2009)'
_exptl_crystal_colour colourless
_exptl_crystal_density_diffrn 1.284
_exptl_crystal_density_method 'not measured'
_exptl_crystal_description needle
_exptl_crystal_F_000 732.000
_exptl_crystal_size_max 0.061
_exptl_crystal_size_mid 0.014
_exptl_crystal_size_min 0.012
_refine_diff_density_max 0.46
_refine_diff_density_min -0.47
_refine_ls_extinction_coef 660(160)
_refine_ls_extinction_method 'Larson (1970), Equation 22'
_refine_ls_goodness_of_fit_ref 1.0092
_refine_ls_hydrogen_treatment none
_refine_ls_matrix_type full
_refine_ls_number_parameters 462
_refine_ls_number_reflns 4587
_refine_ls_number_restraints 30
_refine_ls_R_factor_all 0.1223
_refine_ls_R_factor_gt 0.1070
_refine_ls_shift/su_max 0.0001663
_refine_ls_shift/su_mean 0.0000223
_refine_ls_structure_factor_coef Fsqd
_refine_ls_weighting_details
;
Method= Modified Sheldrick
w=1/[\s^2^(F^2^) + ( 0.17P)^2^ + 4.32P]
,where P=(max(Fo^2^,0) + 2Fc^2^)/3
;
_refine_ls_weighting_scheme calc
_refine_ls_wR_factor_all 0.3010
_refine_ls_wR_factor_gt 0.2861
_refine_ls_wR_factor_ref 0.3010
_reflns_limit_h_max 12
_reflns_limit_h_min -11
_reflns_limit_k_max 14
_reflns_limit_k_min -14
_reflns_limit_l_max 32
_reflns_limit_l_min 0
_reflns_number_gt 3751
_reflns_number_total 10117
_reflns_threshold_expression I>2.0\s(I)
_oxford_diffrn_Wilson_B_factor 2.76
_oxford_diffrn_Wilson_scale 4.00
_oxford_refine_ls_r_factor_ref 0.1223
_oxford_refine_ls_scale 0.569(4)
_oxford_reflns_number_all 4587
_oxford_reflns_threshold_expression_ref I>-3.0\s(I)
_oxford_structure_analysis_title 046CJS10
_cod_data_source_file c1ce05271c.txt
_cod_data_source_block MeOH
_cod_depositor_comments
;
The following automatic conversions were performed:

'_symmetry_cell_setting' value 'Triclinic' changed to 'triclinic'
according to /home/saulius/struct/CIF-dictionaries/cif_core.dic
dictionary named 'cif_core.dic' version 2.4.1 from 2010-06-29.

Automatic conversion script
Id: cif_fix_values 1715 2011-07-08 13:25:40Z adriana 
;
_cod_original_sg_symbol_H-M 'P -1 '
_cod_database_code 7206278

loop_
_symmetry_equiv_pos_as_xyz
x,y,z
-x,-y,-z

loop_
_atom_site_label
_atom_site_type_symbol
_atom_site_fract_x
_atom_site_fract_y
_atom_site_fract_z
_atom_site_U_iso_or_equiv
_atom_site_occupancy
_atom_site_adp_type
_atom_site_refinement_flags_posn
_atom_site_refinement_flags_adp
_atom_site_refinement_flags_occupancy
_atom_site_disorder_assembly
_atom_site_disorder_group
_oxford_atom_site_special_shape
_atom_site_attached_hydrogens
C1 C -0.0758(6) 0.0633(6) 0.8008(2) 0.0388 1.0000 Uani . . . . . . .
C2 C -0.1264(6) 0.1568(6) 0.8475(2) 0.0390 1.0000 Uani . . . . . . .
C3 C -0.0219(7) 0.1555(6) 0.8909(2) 0.0417 1.0000 Uani . . . . . . .
C4 C 0.1267(7) 0.0650(6) 0.8887(2) 0.0426 1.0000 Uani . . . . . . .
C5 C 0.1744(6) -0.0232(6) 0.8412(2) 0.0376 1.0000 Uani . . . . . . .
C6 C 0.0757(6) -0.0267(6) 0.7969(2) 0.0356 1.0000 Uani . . . . . . .
C7 C 0.2453(7) 0.0717(7) 0.9345(2) 0.0513 1.0000 Uani . . . . . . .
C8 C 0.3562(10) 0.1583(10) 0.8999(3) 0.0796 1.0000 Uani . . . . . . .
C9 C 0.1659(9) 0.1393(10) 0.9918(3) 0.0743 1.0000 Uani . . . . . . .
C10 C 0.3393(10) -0.0854(10) 0.9542(3) 0.0858 1.0000 Uani . . . . . . .
C11 C 0.1402(6) -0.1180(6) 0.7448(2) 0.0365 1.0000 Uani . . . . . . .
O12 O 0.2807(5) -0.1803(5) 0.73832(18) 0.0556 1.0000 Uani . . . . . . .
N13 N 0.0417(5) -0.1269(5) 0.70465(18) 0.0401 1.0000 Uani . . . . . . .
C14 C 0.0907(7) -0.2108(6) 0.6520(2) 0.0420 1.0000 Uani . . . . . . .
C15 C 0.1519(7) -0.1230(6) 0.5968(2) 0.0385 1.0000 Uani . . . . . . .
O16 O 0.1825(5) -0.2113(4) 0.54689(15) 0.0420 1.0000 Uani . . . . . . .
C17 C 0.2166(6) -0.1501(5) 0.4889(2) 0.0369 1.0000 Uani . . . . . . .
C18 C 0.2605(6) -0.0185(6) 0.4762(2) 0.0386 1.0000 Uani . . . . . . .
C19 C 0.2951(6) 0.0336(6) 0.4152(2) 0.0368 1.0000 Uani . . . . . . .
C20 C 0.2850(6) -0.0438(5) 0.3671(2) 0.0339 1.0000 Uani . . . . . . .
C21 C 0.2398(6) -0.1746(6) 0.3802(2) 0.0378 1.0000 Uani . . . . . . .
C22 C 0.2080(6) -0.2271(6) 0.4405(2) 0.0374 1.0000 Uani . . . . . . .
O23 O 0.3099(4) 0.0012(4) 0.30466(14) 0.0394 1.0000 Uani . . . . . . .
C24 C 0.3792(7) 0.1225(6) 0.2890(2) 0.0426 1.0000 Uani . . . . . . .
C25 C 0.3770(7) 0.1645(7) 0.2213(2) 0.0456 1.0000 Uani . . . . . . .
O26 O 0.2214(4) 0.2362(4) 0.20868(15) 0.0420 1.0000 Uani . . . . . . .
C27 C 0.2105(7) 0.3006(7) 0.1464(2) 0.0504 1.0000 Uani . . . . . . .
C28 C 0.0454(8) 0.3902(7) 0.1381(2) 0.0530 1.0000 Uani . . . . . . .
O29 O 0.0019(5) 0.5186(4) 0.16957(16) 0.0560 1.0000 Uani . . . . . . .
C30 C -0.0581(7) 0.4954(6) 0.2321(2) 0.0437 1.0000 Uani . . . . . . .
C31 C -0.1174(8) 0.6414(6) 0.2562(2) 0.0497 1.0000 Uani . . . . . . .
O32 O -0.1865(4) 0.6204(4) 0.31762(15) 0.0416 1.0000 Uani . . . . . . .
C33 C -0.2542(7) 0.7547(6) 0.3432(2) 0.0450 1.0000 Uani . . . . . . .
C34 C -0.3291(7) 0.7258(6) 0.4069(2) 0.0452 1.0000 Uani . . . . . . .
O35 O -0.2083(4) 0.6802(4) 0.44880(15) 0.0419 1.0000 Uani . . . . . . .
C36 C -0.2551(6) 0.6405(6) 0.5093(2) 0.0362 1.0000 Uani . . . . . . .
C37 C -0.1355(6) 0.6023(5) 0.5491(2) 0.0348 1.0000 Uani . . . . . . .
C38 C -0.1663(6) 0.5570(5) 0.6104(2) 0.0355 1.0000 Uani . . . . . . .
C39 C -0.3188(6) 0.5495(5) 0.6338(2) 0.0327 1.0000 Uani . . . . . . .
C40 C -0.4374(6) 0.5930(5) 0.5946(2) 0.0375 1.0000 Uani . . . . . . .
C41 C -0.4050(6) 0.6352(6) 0.5322(2) 0.0381 1.0000 Uani . . . . . . .
O42 O -0.3371(4) 0.5047(4) 0.69571(15) 0.0404 1.0000 Uani . . . . . . .
C43 C -0.4873(6) 0.4844(6) 0.7212(2) 0.0428 1.0000 Uani . . . . . . .
C44 C -0.4769(7) 0.4377(6) 0.7887(3) 0.0495 1.0000 Uani . . . . . . .
N45 N -0.3462(6) 0.3063(5) 0.7971(2) 0.0482 1.0000 Uani . . . . . . .
C46 C -0.2791(7) 0.2682(6) 0.8498(2) 0.0448 1.0000 Uani . . . . . . .
O47 O -0.3367(5) 0.3267(5) 0.8965(2) 0.0658 1.0000 Uani . . . . . . .
O102 O -0.2130(15) 0.4445(16) 0.9909(6) 0.1723 0.774(12) Uani D U P . 1 . .
H11 H -0.1443 0.0635 0.7717 0.0491 1.0000 Uiso R . . . . . .
H31 H -0.0560 0.2186 0.9220 0.0508 1.0000 Uiso R . . . . . .
H51 H 0.2779 -0.0837 0.8387 0.0471 1.0000 Uiso R . . . . . .
H83 H 0.4262 0.1669 0.9288 0.1220 1.0000 Uiso R . . . . . .
H82 H 0.2951 0.2542 0.8864 0.1218 1.0000 Uiso R . . . . . .
H81 H 0.4163 0.1094 0.8649 0.1221 1.0000 Uiso R . . . . . .
H93 H 0.2453 0.1271 1.0202 0.1129 1.0000 Uiso R . . . . . .
H92 H 0.1182 0.2426 0.9818 0.1129 1.0000 Uiso R . . . . . .
H91 H 0.0858 0.0908 1.0111 0.1130 1.0000 Uiso R . . . . . .
H101 H 0.4112 -0.0845 0.9833 0.1263 1.0000 Uiso R . . . . . .
H102 H 0.2663 -0.1411 0.9739 0.1263 1.0000 Uiso R . . . . . .
H103 H 0.3983 -0.1314 0.9185 0.1261 1.0000 Uiso R . . . . . .
H142 H 0.1728 -0.2990 0.6632 0.0508 1.0000 Uiso R . . . . . .
H141 H 0.0006 -0.2380 0.6413 0.0512 1.0000 Uiso R . . . . . .
H152 H 0.2516 -0.1040 0.6042 0.0488 1.0000 Uiso R . . . . . .
H151 H 0.0741 -0.0315 0.5867 0.0491 1.0000 Uiso R . . . . . .
H181 H 0.2666 0.0360 0.5092 0.0484 1.0000 Uiso R . . . . . .
H191 H 0.3239 0.1215 0.4065 0.0469 1.0000 Uiso R . . . . . .
H211 H 0.2317 -0.2261 0.3479 0.0477 1.0000 Uiso R . . . . . .
H221 H 0.1779 -0.3151 0.4494 0.0468 1.0000 Uiso R . . . . . .
H241 H 0.3182 0.2045 0.3106 0.0529 1.0000 Uiso R . . . . . .
H242 H 0.4862 0.0975 0.3008 0.0531 1.0000 Uiso R . . . . . .
H251 H 0.4449 0.2301 0.2080 0.0573 1.0000 Uiso R . . . . . .
H252 H 0.4145 0.0781 0.1984 0.0569 1.0000 Uiso R . . . . . .
H271 H 0.2830 0.3624 0.1372 0.0618 1.0000 Uiso R . . . . . .
H272 H 0.2393 0.2239 0.1187 0.0623 1.0000 Uiso R . . . . . .
H281 H 0.0368 0.4201 0.0942 0.0637 1.0000 Uiso R . . . . . .
H282 H -0.0282 0.3300 0.1534 0.0639 1.0000 Uiso R . . . . . .
H302 H 0.0256 0.4355 0.2556 0.0542 1.0000 Uiso R . . . . . .
H301 H -0.1429 0.4466 0.2343 0.0545 1.0000 Uiso R . . . . . .
H312 H -0.0312 0.6865 0.2563 0.0611 1.0000 Uiso R . . . . . .
H311 H -0.1930 0.7052 0.2303 0.0610 1.0000 Uiso R . . . . . .
H331 H -0.1733 0.8058 0.3451 0.0569 1.0000 Uiso R . . . . . .
H332 H -0.3339 0.8149 0.3172 0.0573 1.0000 Uiso R . . . . . .
H342 H -0.4036 0.8155 0.4191 0.0560 1.0000 Uiso R . . . . . .
H341 H -0.3839 0.6502 0.4080 0.0560 1.0000 Uiso R . . . . . .
H371 H -0.0335 0.6077 0.5337 0.0440 1.0000 Uiso R . . . . . .
H381 H -0.0858 0.5313 0.6371 0.0440 1.0000 Uiso R . . . . . .
H401 H -0.5393 0.5934 0.6099 0.0466 1.0000 Uiso R . . . . . .
H411 H -0.4849 0.6606 0.5061 0.0483 1.0000 Uiso R . . . . . .
H431 H -0.5673 0.5744 0.7164 0.0539 1.0000 Uiso R . . . . . .
H432 H -0.5133 0.4105 0.7006 0.0535 1.0000 Uiso R . . . . . .
H441 H -0.4578 0.5156 0.8086 0.0608 1.0000 Uiso R . . . . . .
H442 H -0.5750 0.4185 0.8071 0.0612 1.0000 Uiso R . . . . . .
H131 H -0.0577 -0.0993 0.7157 0.0489 1.0000 Uiso R . . . . . .
H451 H -0.3016 0.2630 0.7651 0.0612 1.0000 Uiso R . . . . . .
O104 O -0.486(6) 0.459(5) 1.057(2) 0.1783 0.226(12) Uani D U P . -2 . .
C101 C -0.317(2) 0.475(3) 1.0454(8) 0.1786 0.774(12) Uani D U P . 1 . .
C103 C -0.420(9) 0.525(7) 1.001(3) 0.1790 0.226(12) Uani D U P . -2 . .
H1021 H -0.2489 0.4103 0.9634 0.2028 0.774(12) Uiso R . P . 1 . .
H1011 H -0.2643 0.5124 1.0723 0.2101 0.774(12) Uiso R . P . 1 . .
H1012 H -0.3454 0.3905 1.0656 0.2101 0.774(12) Uiso R . P . 1 . .
H1013 H -0.4098 0.5473 1.0349 0.2101 0.774(12) Uiso R . P . 1 . .
H1031 H -0.3427 0.4609 0.9765 0.2114 0.226(12) Uiso R . P . -2 . .
H1032 H -0.3757 0.5973 1.0124 0.2114 0.226(12) Uiso R . P . -2 . .
H1033 H -0.5073 0.5698 0.9785 0.2114 0.226(12) Uiso R . P . -2 . .
H1041 H -0.5546 0.5156 1.0789 0.2111 0.226(12) Uiso R . P . -2 . .

loop_
_atom_site_aniso_label
_atom_site_aniso_U_11
_atom_site_aniso_U_22
_atom_site_aniso_U_33
_atom_site_aniso_U_23
_atom_site_aniso_U_13
_atom_site_aniso_U_12
C1 0.040(3) 0.036(3) 0.042(3) -0.002(2) -0.010(2) -0.011(2)
C2 0.035(3) 0.041(3) 0.042(3) -0.002(2) -0.003(2) -0.011(2)
C3 0.050(4) 0.046(3) 0.032(3) -0.004(2) -0.001(2) -0.018(3)
C4 0.043(3) 0.052(3) 0.036(3) 0.001(2) -0.007(2) -0.019(3)
C5 0.031(3) 0.039(3) 0.042(3) -0.006(2) -0.005(2) -0.008(2)
C6 0.033(3) 0.036(3) 0.038(3) -0.001(2) -0.005(2) -0.011(2)
C7 0.050(4) 0.073(4) 0.037(3) -0.007(3) -0.007(2) -0.023(3)
C8 0.087(6) 0.111(7) 0.061(4) -0.010(4) -0.012(4) -0.056(5)
C9 0.078(5) 0.108(6) 0.050(4) -0.021(4) -0.016(3) -0.035(5)
C10 0.094(6) 0.105(7) 0.069(5) -0.002(4) -0.046(4) -0.030(5)
C11 0.033(3) 0.038(3) 0.038(3) -0.006(2) -0.006(2) -0.007(2)
O12 0.034(3) 0.065(3) 0.068(3) -0.029(2) -0.0101(18) 0.001(2)
N13 0.035(3) 0.039(3) 0.045(2) -0.0091(18) -0.0053(19) -0.003(2)
C14 0.039(3) 0.041(3) 0.045(3) -0.008(2) -0.006(2) -0.007(2)
C15 0.039(3) 0.038(3) 0.040(3) -0.006(2) -0.007(2) -0.011(2)
O16 0.051(2) 0.036(2) 0.037(2) -0.0071(14) -0.0052(15) -0.0073(17)
C17 0.037(3) 0.030(3) 0.043(3) -0.002(2) -0.010(2) -0.006(2)
C18 0.040(3) 0.043(3) 0.036(3) -0.009(2) -0.010(2) -0.010(2)
C19 0.037(3) 0.027(3) 0.048(3) -0.005(2) -0.008(2) -0.008(2)
C20 0.032(3) 0.030(3) 0.037(3) -0.0057(19) -0.004(2) -0.002(2)
C21 0.036(3) 0.036(3) 0.044(3) -0.011(2) -0.005(2) -0.008(2)
C22 0.035(3) 0.030(3) 0.049(3) -0.006(2) -0.006(2) -0.007(2)
O23 0.041(2) 0.038(2) 0.0382(19) -0.0070(14) -0.0063(15) -0.0070(17)
C24 0.040(3) 0.037(3) 0.053(3) -0.001(2) -0.007(2) -0.013(2)
C25 0.041(3) 0.052(4) 0.042(3) -0.003(2) 0.000(2) -0.010(3)
O26 0.038(2) 0.044(2) 0.041(2) -0.0029(15) -0.0037(15) -0.0067(17)
C27 0.058(4) 0.053(4) 0.039(3) -0.004(2) -0.008(3) -0.011(3)
C28 0.063(4) 0.053(4) 0.040(3) -0.008(2) -0.006(3) -0.007(3)
O29 0.080(3) 0.043(2) 0.041(2) -0.0053(16) 0.0034(19) -0.011(2)
C30 0.046(3) 0.043(3) 0.037(3) -0.005(2) -0.001(2) -0.004(3)
C31 0.063(4) 0.039(3) 0.045(3) -0.003(2) 0.001(3) -0.011(3)
O32 0.045(2) 0.035(2) 0.043(2) -0.0035(14) -0.0068(16) -0.0059(16)
C33 0.051(4) 0.038(3) 0.040(3) -0.005(2) -0.005(2) 0.001(3)
C34 0.047(4) 0.038(3) 0.047(3) -0.005(2) -0.012(2) -0.002(3)
O35 0.036(2) 0.047(2) 0.041(2) -0.0044(15) -0.0043(15) -0.0060(17)
C36 0.036(3) 0.030(3) 0.039(3) -0.0084(19) -0.005(2) 0.000(2)
C37 0.025(3) 0.035(3) 0.045(3) -0.011(2) -0.003(2) -0.004(2)
C38 0.034(3) 0.033(3) 0.041(3) -0.013(2) -0.010(2) -0.004(2)
C39 0.026(3) 0.029(3) 0.041(3) -0.0095(19) -0.004(2) -0.001(2)
C40 0.020(3) 0.029(3) 0.064(3) -0.007(2) -0.006(2) -0.004(2)
C41 0.034(3) 0.039(3) 0.041(3) -0.006(2) -0.008(2) -0.004(2)
O42 0.034(2) 0.040(2) 0.046(2) -0.0049(15) -0.0072(15) -0.0054(16)
C43 0.028(3) 0.042(3) 0.053(3) 0.000(2) -0.005(2) -0.002(2)
C44 0.040(4) 0.041(3) 0.059(3) -0.003(2) -0.001(3) 0.002(3)
N45 0.044(3) 0.049(3) 0.042(3) -0.0090(19) -0.006(2) 0.008(2)
C46 0.052(4) 0.043(3) 0.041(3) -0.005(2) -0.001(3) -0.016(3)
O47 0.057(3) 0.074(3) 0.059(3) -0.026(2) -0.009(2) 0.007(2)
O102 0.153(9) 0.200(11) 0.174(10) -0.096(8) 0.005(7) -0.035(8)
O104 0.157(10) 0.203(12) 0.180(12) -0.091(10) 0.010(8) -0.032(10)
C101 0.155(11) 0.202(12) 0.183(11) -0.092(9) 0.010(7) -0.030(9)
C103 0.158(11) 0.203(13) 0.181(12) -0.090(10) 0.011(8) -0.031(11)

loop_
_atom_type_symbol
_atom_type_scat_dispersion_real
_atom_type_scat_dispersion_imag
_atom_type_scat_Cromer_Mann_a1
_atom_type_scat_Cromer_Mann_b1
_atom_type_scat_Cromer_Mann_a2
_atom_type_scat_Cromer_Mann_b2
_atom_type_scat_Cromer_Mann_a3
_atom_type_scat_Cromer_Mann_b3
_atom_type_scat_Cromer_Mann_a4
_atom_type_scat_Cromer_Mann_b4
_atom_type_scat_Cromer_Mann_c
_atom_type_scat_source
C 0.0033 0.0016 2.3100 20.8439 1.0200 10.2075 1.5886 0.5687 0.8650 51.6512 0.2156 'International Tables Vol C 4.2.6.8 and 6.1.1.4'
H 0.0000 0.0000 0.4930 10.5109 0.3229 26.1257 0.1402 3.1424 0.0408 57.7998 0.0030 'International Tables Vol C 4.2.6.8 and 6.1.1.4'
N 0.0061 0.0033 12.2126 0.0057 3.1322 9.8933 2.0125 28.9975 1.1663 0.5826 -11.5290 'International Tables Vol C 4.2.6.8 and 6.1.1.4'
O 0.0106 0.0060 3.0485 13.2771 2.2868 5.7011 1.5463 0.3239 0.8670 32.9089 0.2508 'International Tables Vol C 4.2.6.8 and 6.1.1.4'

loop_
_geom_angle_atom_site_label_1
_geom_angle_site_symmetry_1
_geom_angle_atom_site_label_2
_geom_angle_site_symmetry_2
_geom_angle_atom_site_label_3
_geom_angle_site_symmetry_3
_geom_angle
_geom_angle_publ_flag
C2 . C1 . C6 . 120.6(5) yes
C2 . C1 . H11 . 119.1 no
C6 . C1 . H11 . 120.3 no
C1 . C2 . C3 . 118.5(5) yes
C1 . C2 . C46 . 123.2(5) yes
C3 . C2 . C46 . 118.0(5) yes
C2 . C3 . C4 . 121.8(5) yes
C2 . C3 . H31 . 118.2 no
C4 . C3 . H31 . 119.9 no
C3 . C4 . C5 . 118.3(5) yes
C3 . C4 . C7 . 121.3(5) yes
C5 . C4 . C7 . 120.1(5) yes
C4 . C5 . C6 . 122.4(5) yes
C4 . C5 . H51 . 118.8 no
C6 . C5 . H51 . 118.8 no
C5 . C6 . C1 . 118.4(5) yes
C5 . C6 . C11 . 118.8(5) yes
C1 . C6 . C11 . 122.7(4) yes
C4 . C7 . C8 . 107.1(5) yes
C4 . C7 . C9 . 112.6(5) yes
C8 . C7 . C9 . 110.8(6) yes
C4 . C7 . C10 . 108.9(5) yes
C8 . C7 . C10 . 109.6(6) yes
C9 . C7 . C10 . 107.8(6) yes
C7 . C8 . H83 . 107.2 no
C7 . C8 . H82 . 108.4 no
H83 . C8 . H82 . 109.1 no
C7 . C8 . H81 . 111.1 no
H83 . C8 . H81 . 109.9 no
H82 . C8 . H81 . 111.0 no
C7 . C9 . H93 . 107.6 no
C7 . C9 . H92 . 110.0 no
H93 . C9 . H92 . 110.0 no
C7 . C9 . H91 . 110.5 no
H93 . C9 . H91 . 109.0 no
H92 . C9 . H91 . 109.7 no
C7 . C10 . H101 . 110.6 no
C7 . C10 . H102 . 108.7 no
H101 . C10 . H102 . 108.4 no
C7 . C10 . H103 . 110.5 no
H101 . C10 . H103 . 108.7 no
H102 . C10 . H103 . 109.9 no
C6 . C11 . O12 . 120.7(5) yes
C6 . C11 . N13 . 118.0(5) yes
O12 . C11 . N13 . 121.3(5) yes
C11 . N13 . C14 . 123.1(5) yes
C11 . N13 . H131 . 117.3 no
C14 . N13 . H131 . 117.9 no
N13 . C14 . C15 . 111.4(5) yes
N13 . C14 . H142 . 109.2 no
C15 . C14 . H142 . 109.8 no
N13 . C14 . H141 . 108.1 no
C15 . C14 . H141 . 108.6 no
H142 . C14 . H141 . 109.7 no
C14 . C15 . O16 . 106.2(5) yes
C14 . C15 . H152 . 110.8 no
O16 . C15 . H152 . 107.9 no
C14 . C15 . H151 . 110.9 no
O16 . C15 . H151 . 110.1 no
H152 . C15 . H151 . 110.7 no
C15 . O16 . C17 . 118.5(4) yes
O16 . C17 . C18 . 124.1(5) yes
O16 . C17 . C22 . 116.3(5) yes
C18 . C17 . C22 . 119.6(5) yes
C17 . C18 . C19 . 119.6(4) yes
C17 . C18 . H181 . 120.5 no
C19 . C18 . H181 . 119.9 no
C18 . C19 . C20 . 120.4(5) yes
C18 . C19 . H191 . 120.0 no
C20 . C19 . H191 . 119.7 no
C19 . C20 . C21 . 119.6(5) yes
C19 . C20 . O23 . 125.1(5) yes
C21 . C20 . O23 . 115.3(4) yes
C20 . C21 . C22 . 120.1(5) yes
C20 . C21 . H211 . 119.6 no
C22 . C21 . H211 . 120.3 no
C17 . C22 . C21 . 120.8(5) yes
C17 . C22 . H221 . 119.0 no
C21 . C22 . H221 . 120.2 no
C20 . O23 . C24 . 117.1(4) yes
O23 . C24 . C25 . 108.4(4) yes
O23 . C24 . H241 . 109.8 no
C25 . C24 . H241 . 108.8 no
O23 . C24 . H242 . 110.8 no
C25 . C24 . H242 . 110.6 no
H241 . C24 . H242 . 108.4 no
C24 . C25 . O26 . 108.6(4) yes
C24 . C25 . H251 . 109.7 no
O26 . C25 . H251 . 109.5 no
C24 . C25 . H252 . 110.7 no
O26 . C25 . H252 . 109.6 no
H251 . C25 . H252 . 108.6 no
C25 . O26 . C27 . 112.9(4) yes
O26 . C27 . C28 . 110.1(5) yes
O26 . C27 . H271 . 108.7 no
C28 . C27 . H271 . 109.8 no
O26 . C27 . H272 . 109.2 no
C28 . C27 . H272 . 109.8 no
H271 . C27 . H272 . 109.2 no
C27 . C28 . O29 . 113.6(5) yes
C27 . C28 . H281 . 108.4 no
O29 . C28 . H281 . 107.8 no
C27 . C28 . H282 . 108.9 no
O29 . C28 . H282 . 108.6 no
H281 . C28 . H282 . 109.4 no
C28 . O29 . C30 . 113.7(4) yes
O29 . C30 . C31 . 107.3(4) yes
O29 . C30 . H302 . 109.1 no
C31 . C30 . H302 . 110.1 no
O29 . C30 . H301 . 109.6 no
C31 . C30 . H301 . 110.7 no
H302 . C30 . H301 . 109.9 no
C30 . C31 . O32 . 107.9(4) yes
C30 . C31 . H312 . 110.2 no
O32 . C31 . H312 . 109.4 no
C30 . C31 . H311 . 110.6 no
O32 . C31 . H311 . 110.8 no
H312 . C31 . H311 . 108.0 no
C31 . O32 . C33 . 111.9(4) yes
O32 . C33 . C34 . 109.4(4) yes
O32 . C33 . H331 . 109.9 no
C34 . C33 . H331 . 109.6 no
O32 . C33 . H332 . 109.0 no
C34 . C33 . H332 . 109.4 no
H331 . C33 . H332 . 109.5 no
C33 . C34 . O35 . 108.6(5) yes
C33 . C34 . H342 . 109.3 no
O35 . C34 . H342 . 109.4 no
C33 . C34 . H341 . 110.4 no
O35 . C34 . H341 . 109.7 no
H342 . C34 . H341 . 109.4 no
C34 . O35 . C36 . 116.6(4) yes
O35 . C36 . C37 . 114.9(5) yes
O35 . C36 . C41 . 125.6(4) yes
C37 . C36 . C41 . 119.4(5) yes
C36 . C37 . C38 . 120.6(5) yes
C36 . C37 . H371 . 119.6 no
C38 . C37 . H371 . 119.8 no
C37 . C38 . C39 . 120.1(4) yes
C37 . C38 . H381 . 120.4 no
C39 . C38 . H381 . 119.5 no
C38 . C39 . C40 . 118.8(5) yes
C38 . C39 . O42 . 115.4(4) yes
C40 . C39 . O42 . 125.8(5) yes
C39 . C40 . C41 . 120.9(5) yes
C39 . C40 . H401 . 119.6 no
C41 . C40 . H401 . 119.5 no
C40 . C41 . C36 . 120.1(5) yes
C40 . C41 . H411 . 120.0 no
C36 . C41 . H411 . 119.9 no
C39 . O42 . C43 . 117.9(4) yes
O42 . C43 . C44 . 107.3(4) yes
O42 . C43 . H431 . 110.6 no
C44 . C43 . H431 . 108.8 no
O42 . C43 . H432 . 109.6 no
C44 . C43 . H432 . 110.9 no
H431 . C43 . H432 . 109.6 no
C43 . C44 . N45 . 109.5(4) yes
C43 . C44 . H441 . 109.2 no
N45 . C44 . H441 . 109.3 no
C43 . C44 . H442 . 109.6 no
N45 . C44 . H442 . 110.7 no
H441 . C44 . H442 . 108.5 no
C44 . N45 . C46 . 121.9(5) yes
C44 . N45 . H451 . 118.4 no
C46 . N45 . H451 . 118.7 no
C2 . C46 . N45 . 116.2(5) yes
C2 . C46 . O47 . 122.2(5) yes
N45 . C46 . O47 . 121.6(6) yes
C101 . O102 . H1021 . 115.1 no
C103 . O104 . H1041 . 116.3 no
O102 . C101 . H1011 . 107.1 no
O102 . C101 . H1012 . 111.6 no
H1011 . C101 . H1012 . 109.5 no
O102 . C101 . H1013 . 109.6 no
H1011 . C101 . H1013 . 109.5 no
H1012 . C101 . H1013 . 109.5 no
O104 . C103 . H1031 . 116.3 no
O104 . C103 . H1032 . 107.7 no
H1031 . C103 . H1032 . 109.5 no
O104 . C103 . H1033 . 104.1 no
H1031 . C103 . H1033 . 109.5 no
H1032 . C103 . H1033 . 109.5 no

loop_
_geom_bond_atom_site_label_1
_geom_bond_site_symmetry_1
_geom_bond_atom_site_label_2
_geom_bond_site_symmetry_2
_geom_bond_distance
_geom_bond_publ_flag
C1 . C2 . 1.398(8) yes
C1 . C6 . 1.390(8) yes
C1 . H11 . 0.932 no
C2 . C3 . 1.403(8) yes
C2 . C46 . 1.485(8) yes
C3 . C4 . 1.370(8) yes
C3 . H31 . 0.937 no
C4 . C5 . 1.378(8) yes
C4 . C7 . 1.556(8) yes
C5 . C6 . 1.393(7) yes
C5 . H51 . 0.946 no
C6 . C11 . 1.490(7) yes
C7 . C8 . 1.520(9) yes
C7 . C9 . 1.496(9) yes
C7 . C10 . 1.548(11) yes
C8 . H83 . 0.964 no
C8 . H82 . 0.963 no
C8 . H81 . 0.973 no
C9 . H93 . 0.970 no
C9 . H92 . 0.974 no
C9 . H91 . 0.974 no
C10 . H101 . 0.957 no
C10 . H102 . 0.971 no
C10 . H103 . 0.972 no
C11 . O12 . 1.229(6) yes
C11 . N13 . 1.338(7) yes
N13 . C14 . 1.445(7) yes
N13 . H131 . 0.864 no
C14 . C15 . 1.509(8) yes
C14 . H142 . 0.984 no
C14 . H141 . 0.965 no
C15 . O16 . 1.422(6) yes
C15 . H152 . 0.983 no
C15 . H151 . 0.979 no
O16 . C17 . 1.361(6) yes
C17 . C18 . 1.397(8) yes
C17 . C22 . 1.386(7) yes
C18 . C19 . 1.391(7) yes
C18 . H181 . 0.956 no
C19 . C20 . 1.387(7) yes
C19 . H191 . 0.932 no
C20 . C21 . 1.396(8) yes
C20 . O23 . 1.388(6) yes
C21 . C22 . 1.372(7) yes
C21 . H211 . 0.931 no
C22 . H221 . 0.937 no
O23 . C24 . 1.435(7) yes
C24 . C25 . 1.486(7) yes
C24 . H241 . 0.969 no
C24 . H242 . 0.974 no
C25 . O26 . 1.412(7) yes
C25 . H251 . 0.974 no
C25 . H252 . 0.982 no
O26 . C27 . 1.425(6) yes
C27 . C28 . 1.507(9) yes
C27 . H271 . 0.970 no
C27 . H272 . 0.974 no
C28 . O29 . 1.424(7) yes
C28 . H281 . 0.974 no
C28 . H282 . 0.981 no
O29 . C30 . 1.419(6) yes
C30 . C31 . 1.494(8) yes
C30 . H302 . 0.968 no
C30 . H301 . 0.977 no
C31 . O32 . 1.421(6) yes
C31 . H312 . 0.972 no
C31 . H311 . 0.964 no
O32 . C33 . 1.420(6) yes
C33 . C34 . 1.493(8) yes
C33 . H331 . 0.974 no
C33 . H332 . 0.978 no
C34 . O35 . 1.439(7) yes
C34 . H342 . 0.979 no
C34 . H341 . 0.968 no
O35 . C36 . 1.373(6) yes
C36 . C37 . 1.399(7) yes
C36 . C41 . 1.374(8) yes
C37 . C38 . 1.375(7) yes
C37 . H371 . 0.937 no
C38 . C39 . 1.402(7) yes
C38 . H381 . 0.940 no
C39 . C40 . 1.383(7) yes
C39 . O42 . 1.371(6) yes
C40 . C41 . 1.389(7) yes
C40 . H401 . 0.924 no
C41 . H411 . 0.927 no
O42 . C43 . 1.431(7) yes
C43 . C44 . 1.493(8) yes
C43 . H431 . 0.963 no
C43 . H432 . 0.973 no
C44 . N45 . 1.476(7) yes
C44 . H441 . 0.970 no
C44 . H442 . 0.965 no
N45 . C46 . 1.328(7) yes
N45 . H451 . 0.859 no
C46 . O47 . 1.219(7) yes
O102 . C101 . 1.430(2) yes
O102 . H1021 . 0.850 no
O104 . C103 . 1.4300(19) yes
O104 . H1041 . 0.850 no
C101 . H1011 . 0.950 no
C101 . H1012 . 0.950 no
C101 . H1013 . 0.950 no
C103 . H1031 . 0.950 no
C103 . H1032 . 0.950 no
C103 . H1033 . 0.950 no

loop_
_geom_hbond_atom_site_label_D
_geom_hbond_site_symmetry_D
_geom_hbond_atom_site_label_H
_geom_hbond_site_symmetry_H
_geom_hbond_atom_site_label_A
_geom_hbond_site_symmetry_A
_geom_hbond_angle_DHA
_geom_hbond_distance_DH
_geom_hbond_distance_HA
_geom_hbond_distance_DA
_geom_hbond_publ_flag
C1 . H11 . O23 2_556 167 0.93 2.58 3.498(11) yes
C24 . H242 . O12 2_656 134 0.97 2.43 3.179(11) yes
C43 . H431 . O12 1_465 157 0.96 2.45 3.358(11) yes
N13 . H131 . O23 2_556 152 0.86 2.26 3.052(11) yes
N13 . H131 . O26 2_556 127 0.86 2.53 3.133(11) yes
O102 . H1021 . O47 . 180 0.85 2.07 2.922(11) yes
O102 . H1031 . O104 2_467 159 1.19 1.72 2.864(11) yes
C103 . H1031 . O47 . 138 0.95 2.29 3.056(11) yes
O102 . H1031 . C103 2_467 152 1.19 2.08 3.177(11) yes
O104 2_467 H1033 . O104 . 129 0.86 1.90 2.532(11) yes
O104 2_467 H1033 . C101 . 128 0.86 2.29 2.908(11) yes
C103 . H1033 . O102 2_467 126 0.95 2.52 3.177(11) yes
O104 2_467 H1033 . C103 . 120 0.86 0.95 1.575(11) yes
C103 . H1033 . C101 2_467 139 0.95 1.87 2.657(11) yes
O104 . H1041 . O47 2_467 158 0.85 1.67 2.484(11) yes
